data_7009616
loop_
_publ_author_name
'Kepert, Christopher M.'
'Deacon, Glen B.'
'Spiccia, Leone'
'Fallon, Gary D.'
'Skelton, Brian W.'
'White, Allan H.'

_publ_section_title
;
 A facile and benign synthesis of binuclear ruthenium(I)
 &#x201C;sawhorse&#x201D; complexes
;
_journal_issue 16
_journal_name_full 'Journal of the Chemical Society, Dalton Transactions'
_journal_page_first 2867
_journal_paper_doi 10.1039/b002304n
_journal_year 2000
_chemical_formula_analytical 'C20 H20 N2 O8 Ru2'
_chemical_formula_sum 'C20 H20 N2 O8 Ru2'
_chemical_formula_weight 618.53
_space_group_IT_number 14
_symmetry_cell_setting monoclinic
_symmetry_space_group_name_Hall '-P 2yn'
_symmetry_space_group_name_H-M 'P 1 21/n 1'
_audit_creation_date 97-07-22
_audit_creation_method from_xtal_archive_file_using_CIFIO
_cell_angle_alpha 90.00000
_cell_angle_beta 108.78(2)
_cell_angle_gamma 90.00000
_cell_formula_units_Z 4
_cell_length_a 10.890(3)
_cell_length_b 15.706(2)
_cell_length_c 14.390(4)
_cell_measurement_reflns_used 10
_cell_measurement_temperature 293
_cell_measurement_theta_max 21.8
_cell_measurement_theta_min 20
_cell_volume 2330.2(10)
_computing_cell_refinement Enraf-Nonius_Software
_computing_data_collection Enraf-Nonius_Software
_computing_data_reduction xtal_DIFDAT_ABSORB_SORTRF_ADDREF
_computing_molecular_graphics xtal
_computing_publication_material xtal_BONDLA_CIFIO
_computing_structure_refinement xtal_CRYLSQ
_computing_structure_solution xtal
_diffrn_ambient_temperature 293
_diffrn_measurement_device CAD4
_diffrn_measurement_method 2theta/theta
_diffrn_radiation_detector 'single counter'
_diffrn_radiation_monochromator graphite
_diffrn_radiation_source 'sealed tube'
_diffrn_radiation_type Mo-K\a
_diffrn_radiation_wavelength 0.71073
_diffrn_reflns_av_R_equivalents .049
_diffrn_reflns_av_sigmaI/netI .052
_diffrn_reflns_limit_h_max 12
_diffrn_reflns_limit_h_min -8
_diffrn_reflns_limit_k_max 0
_diffrn_reflns_limit_k_min -18
_diffrn_reflns_limit_l_max 17
_diffrn_reflns_limit_l_min -17
_diffrn_reflns_number 7750
_diffrn_reflns_reduction_process perpendicular_monochr_Lp
_diffrn_reflns_theta_max 25.00
_diffrn_reflns_theta_min 1.98
_diffrn_standards_decay_% 0
_diffrn_standards_interval_time 3600s
_diffrn_standards_number 10
_exptl_absorpt_coefficient_mu 1.34
_exptl_absorpt_correction_T_max 0.83
_exptl_absorpt_correction_T_min 0.61
_exptl_absorpt_correction_type gaussian
_exptl_absorpt_process_details 'XTAl absorb'
_exptl_crystal_colour yellow
_exptl_crystal_density_diffrn 1.763
_exptl_crystal_description prism
_exptl_crystal_F_000 1224
_exptl_crystal_size_max 0.38
_exptl_crystal_size_mid 0.35
_exptl_crystal_size_min 0.15
_refine_diff_density_max .893
_refine_diff_density_min -.513
_refine_ls_abs_structure_details none
_refine_ls_extinction_coef 367(296)
_refine_ls_extinction_expression Eq22_p292_"Cryst._Comp."_Munksgaard_1970
_refine_ls_extinction_method Zachariasen
_refine_ls_goodness_of_fit_all 1.46
_refine_ls_goodness_of_fit_ref 1.555
_refine_ls_hydrogen_treatment noref
_refine_ls_matrix_type full
_refine_ls_number_constraints 0
_refine_ls_number_parameters 290
_refine_ls_number_reflns 2712
_refine_ls_number_restraints 0
_refine_ls_R_factor_gt .043
_refine_ls_shift/su_max .095
_refine_ls_shift/su_mean .003
_refine_ls_structure_factor_coef F
_refine_ls_weighting_scheme calc
_refine_ls_wR_factor_gt .061
_refine_ls_wR_factor_ref .072
_reflns_d_resolution_high .841
_reflns_d_resolution_low 10.292
_reflns_limit_h_max 12
_reflns_limit_h_min 0
_reflns_limit_k_max 18
_reflns_limit_k_min 0
_reflns_limit_l_max 16
_reflns_limit_l_min -17
_reflns_number_gt 2716
_reflns_number_total 4095
_reflns_threshold_expression 'I >3.000 sigma(I)'
_cod_data_source_file b002304n.txt
_cod_data_source_block ck380
_cod_original_sg_symbol_Hall -p_2yn
_cod_original_sg_symbol_H-M p_1_21/n_1
_cod_database_code 7009616
_refine_ls_r_factor_ref .067

loop_
_symmetry_equiv_pos_as_xyz
+x,+y,+z
1/2-x,1/2+y,1/2-z
-x,-y,-z
1/2+x,1/2-y,1/2+z

loop_
_atom_site_aniso_label
_atom_site_aniso_U_11
_atom_site_aniso_U_22
_atom_site_aniso_U_33
_atom_site_aniso_U_12
_atom_site_aniso_U_13
_atom_site_aniso_U_23
Ru1 .0428(4) .0450(4) .0562(4) -.0057(3) .0174(3) -.0030(3)
Ru2 .0413(4) .0396(3) .0537(4) .0021(3) .0165(3) -.0009(3)
C11 .067(6) .064(5) .073(6) -.016(5) .027(5) -.002(4)
O11 .126(6) .078(4) .110(5) -.052(4) .046(5) -.038(4)
C12 .071(6) .082(6) .067(5) -.007(5) .032(5) .013(5)
O12 .120(6) .103(5) .101(5) .012(5) .029(5) .051(4)
C21 .047(5) .046(4) .077(5) .005(4) .019(4) -.002(4)
O21 .056(4) .083(4) .082(4) .017(3) -.002(3) -.031(3)
C22 .051(5) .059(5) .062(5) -.001(4) .020(4) .003(4)
O22 .091(5) .070(4) .098(5) .025(4) .017(4) .024(3)
O011 .045(3) .062(3) .073(3) -.009(3) .024(3) -.018(3)
O012 .048(3) .065(3) .065(3) -.008(3) .024(3) -.011(3)
C011 .053(5) .054(4) .052(4) -.006(4) .013(4) -.004(3)
C012 .062(6) .070(6) .074(5) -.021(5) .021(4) -.020(4)
C013 .131(11) .058(6) .154(11) -.017(6) .022(9) -.025(6)
O021 .043(3) .060(3) .073(3) .004(3) .020(3) .009(3)
O022 .050(3) .054(3) .071(3) .009(3) .026(3) .008(2)
C021 .061(5) .041(4) .055(5) .003(4) .020(4) -.003(3)
C022 .068(6) .066(5) .102(7) .019(5) .030(5) .022(5)
C023 .143(12) .055(6) .172(12) .003(7) .015(9) .025(7)
N101 .049(4) .069(4) .056(4) -.006(3) .022(3) -.010(3)
C102 .074(7) .090(7) .091(7) -.025(5) .044(6) -.006(5)
C103 .078(8) .141(11) .118(9) -.020(8) .053(7) .000(8)
C104 .059(7) .173(13) .083(7) .018(8) .033(5) -.018(8)
C105 .071(8) .107(8) .125(9) .012(7) .038(7) -.021(7)
C106 .057(6) .074(6) .115(8) -.000(5) .037(6) -.015(5)
N201 .045(4) .048(4) .059(4) .003(3) .020(3) -.002(3)
C202 .056(5) .062(5) .087(6) .004(4) .037(5) -.000(4)
C203 .078(7) .071(6) .097(7) -.011(5) .042(6) .006(5)
C204 .067(6) .093(7) .086(6) -.016(5) .043(5) -.005(5)
C205 .074(7) .090(7) .102(7) .003(6) .055(6) -.012(5)
C206 .072(6) .066(5) .075(5) -.004(5) .042(5) -.003(4)

loop_
_atom_site_label
_atom_site_fract_x
_atom_site_fract_y
_atom_site_fract_z
_atom_site_U_iso_or_equiv
_atom_site_thermal_displace_type
_atom_site_calc_flag
_atom_site_calc_attached_atom
Ru1 .32609(6) .65797(4) .22029(4) .0477(3) Uani ? ?
Ru2 .52519(6) .66295(3) .14961(4) .0446(3) Uani ? ?
C11 .2410(9) .5705(5) .1402(6) .067(5) Uani ? ?
O11 .1926(7) .5138(4) .0935(5) .103(5) Uani ? ?
C12 .4011(9) .5787(6) .3152(6) .071(5) Uani ? ?
O12 .4453(8) .5287(5) .3748(5) .110(5) Uani ? ?
C21 .4434(8) .5965(5) .0428(6) .057(4) Uani ? ?
O21 .3887(5) .5579(4) -.0254(4) .080(4) Uani ? ?
C22 .6055(8) .5679(5) .2150(5) .057(4) Uani ? ?
O22 .6559(6) .5084(4) .2558(5) .090(4) Uani ? ?
O011 .4272(5) .7603(3) .3070(4) .059(3) Uani ? ?
O012 .6100(5) .7449(3) .2701(4) .058(3) Uani ? ?
C011 .5423(7) .7809(5) .3144(5) .054(4) Uani ? ?
C012 .5998(9) .8558(5) .3796(6) .069(5) Uani ? ?
C013 .5632(12) .9346(7) .3275(9) .120(8) Uani ? ?
O021 .2477(5) .7543(3) .1144(4) .058(3) Uani ? ?
O022 .4309(5) .7750(3) .0796(4) .057(3) Uani ? ?
C021 .3169(8) .7950(4) .0746(5) .052(4) Uani ? ?
C022 .2586(9) .8723(6) .0156(7) .078(5) Uani ? ?
C023 .3451(13) .9431(6) .0212(9) .132(8) Uani ? ?
N101 .1659(6) .6991(4) .2758(4) .057(4) Uani ? ?
C102 .0812(10) .6439(6) .2922(7) .081(6) Uani ? ?
C103 -.0203(12) .6683(9) .3172(9) .107(8) Uani ? ?
C104 -.0383(10) .7525(11) .3331(7) .103(8) Uani ? ?
C105 .0473(11) .8092(8) .3209(8) .099(7) Uani ? ?
C106 .1483(9) .7809(6) .2904(7) .080(6) Uani ? ?
N201 .6862(6) .7087(4) .0990(4) .050(3) Uani ? ?
C202 .7186(8) .7911(5) .1023(6) .065(5) Uani ? ?
C203 .8199(10) .8214(6) .0744(7) .078(6) Uani ? ?
C204 .8927(9) .7644(6) .0426(6) .078(6) Uani ? ?
C205 .8601(10) .6806(6) .0376(7) .082(6) Uani ? ?
C206 .7591(9) .6548(5) .0664(6) .067(5) Uani ? ?
H012a .69147 .85067 .40378 .08800 Uiso ? ?
H012b .56776 .85534 .43479 .08800 Uiso ? ?
H013a .61639 .94088 .28421 .17100 Uiso ? ?
H013b .58504 .98023 .37287 .17100 Uiso ? ?
H013c .47325 .93695 .29015 .17100 Uiso ? ?
H022a .18905 .89349 .03630 .07100 Uiso ? ?
H022b .22119 .85638 -.05309 .07100 Uiso ? ?
H023a .42946 .91752 .02313 .18300 Uiso ? ?
H023b .35834 .97136 .08046 .18300 Uiso ? ?
H023c .31504 .98247 -.03348 .18300 Uiso ? ?
H102 .09615 .58291 .28484 .09900 Uiso ? ?
H103 -.08061 .62388 .32369 .13000 Uiso ? ?
H104 -.11132 .77015 .35328 .12600 Uiso ? ?
H105 .03571 .87129 .33021 .12600 Uiso ? ?
H106 .20995 .82283 .27961 .10400 Uiso ? ?
H202 .66788 .83181 .12588 .08100 Uiso ? ?
H203 .83762 .88252 .07761 .10000 Uiso ? ?
H204 .96541 .78444 .02413 .09700 Uiso ? ?
H205 .90965 .63939 .01650 .10600 Uiso ? ?
H206 .73695 .59380 .06277 .08100 Uiso ? ?

loop_
_atom_type_symbol
_atom_type_description
_atom_type_oxidation_number
_atom_type_number_in_cell
_atom_type_scat_dispersion_real
_atom_type_scat_dispersion_imag
_atom_type_scat_source
Ru ? 0 8 -1.42 .836 Int_Tables_Vol_IV_Tables_2.2B_and_2.3.1
C ? 0 80 .002 .002 Int_Tables_Vol_IV_Tables_2.2B_and_2.3.1
H ? 0 80 0 0 Int_Tables_Vol_IV_Tables_2.2B_and_2.3.1
N ? 0 8 .004 .003 Int_Tables_Vol_IV_Tables_2.2B_and_2.3.1
O ? 0 32 .008 .006 Int_Tables_Vol_IV_Tables_2.2B_and_2.3.1

loop_
_diffrn_attenuator_code
_diffrn_attenuator_scale
? ?

loop_
_geom_angle_atom_site_label_1
_geom_angle_atom_site_label_2
_geom_angle_atom_site_label_3
_geom_angle
_geom_angle_site_symmetry_1
_geom_angle_site_symmetry_2
_geom_angle_site_symmetry_3
_geom_angle_publ_flag
Ru2 Ru1 C11 95.2(3) . . . ?
Ru2 Ru1 C12 94.7(3) . . . ?
Ru2 Ru1 O011 82.55(17) . . . ?
Ru2 Ru1 O021 83.91(16) . . . ?
Ru2 Ru1 N101 161.51(18) . . . ?
C11 Ru1 C12 88.5(4) . . . ?
C11 Ru1 O011 177.3(4) . . . ?
C11 Ru1 O021 94.4(3) . . . ?
C11 Ru1 N101 98.4(4) . . . ?
C12 Ru1 O011 93.1(3) . . . ?
C12 Ru1 O021 176.9(3) . . . ?
C12 Ru1 N101 98.2(4) . . . ?
O011 Ru1 O021 83.94(18) . . . ?
O011 Ru1 N101 83.5(2) . . . ?
O021 Ru1 N101 82.6(2) . . . ?
Ru1 Ru2 C21 93.9(3) . . . ?
Ru1 Ru2 C22 95.3(3) . . . ?
Ru1 Ru2 O012 84.23(16) . . . ?
Ru1 Ru2 O022 82.93(17) . . . ?
Ru1 Ru2 N201 162.73(15) . . . ?
C21 Ru2 C22 89.4(3) . . . ?
C21 Ru2 O012 176.5(3) . . . ?
C21 Ru2 O022 92.5(3) . . . ?
C21 Ru2 N201 97.5(3) . . . ?
C22 Ru2 O012 93.7(3) . . . ?
C22 Ru2 O022 177.5(3) . . . ?
C22 Ru2 N201 97.8(3) . . . ?
O012 Ru2 O022 84.35(19) . . . ?
O012 Ru2 N201 83.7(2) . . . ?
O022 Ru2 N201 83.6(2) . . . ?
Ru1 C11 O11 176.8(7) . . . ?
Ru1 C12 O12 178.3(9) . . . ?
Ru2 C21 O21 177.1(7) . . . ?
Ru2 C22 O22 180.0(7) . . . ?
Ru1 O011 C011 123.9(5) . . . ?
Ru2 O012 C011 121.2(4) . . . ?
O011 C011 O012 124.8(6) . . . ?
O011 C011 C012 117.0(8) . . . ?
O012 C011 C012 118.2(7) . . . ?
C011 C012 C013 110.9(7) . . . ?
C011 C012 H012a 109.8(8) . . . ?
C011 C012 H012b 108.6(8) . . . ?
C013 C012 H012a 110.3(9) . . . ?
C013 C012 H012b 108.8(9) . . . ?
H012a C012 H012b 108.3(8) . . . ?
C012 C013 H013a 107.2(11) . . . ?
C012 C013 H013b 109.0(10) . . . ?
C012 C013 H013c 112.9(10) . . . ?
H013a C013 H013b 107.1(11) . . . ?
H013a C013 H013c 110.4(11) . . . ?
H013b C013 H013c 110.1(12) . . . ?
Ru1 O021 C021 121.9(4) . . . ?
Ru2 O022 C021 123.5(5) . . . ?
O021 C021 O022 124.8(6) . . . ?
O021 C021 C022 117.6(8) . . . ?
O022 C021 C022 117.6(8) . . . ?
C021 C022 C023 116.3(8) . . . ?
C021 C022 H022a 109.7(9) . . . ?
C021 C022 H022b 109.3(8) . . . ?
C023 C022 H022a 106.4(9) . . . ?
C023 C022 H022b 107.9(10) . . . ?
H022a C022 H022b 106.9(8) . . . ?
C022 C023 H023a 105.8(8) . . . ?
C022 C023 H023b 109.0(13) . . . ?
C022 C023 H023c 113.7(10) . . . ?
H023a C023 H023b 107.3(11) . . . ?
H023a C023 H023c 110.3(15) . . . ?
H023b C023 H023c 110.5(10) . . . ?
Ru1 N101 C102 122.4(6) . . . ?
Ru1 N101 C106 120.4(6) . . . ?
C102 N101 C106 117.2(8) . . . ?
N101 C102 C103 122.8(10) . . . ?
N101 C102 H102 117.6(10) . . . ?
C103 C102 H102 119.5(11) . . . ?
C102 C103 C104 120.2(12) . . . ?
C102 C103 H103 117.6(13) . . . ?
C104 C103 H103 122.3(14) . . . ?
C103 C104 C105 118.5(12) . . . ?
C103 C104 H104 120.2(14) . . . ?
C105 C104 H104 121.3(16) . . . ?
C104 C105 C106 119.1(12) . . . ?
C104 C105 H105 120.5(13) . . . ?
C106 C105 H105 120.3(12) . . . ?
N101 C106 C105 122.1(10) . . . ?
N101 C106 H106 118.8(10) . . . ?
C105 C106 H106 119.1(10) . . . ?
Ru2 N201 C202 121.8(6) . . . ?
Ru2 N201 C206 121.9(5) . . . ?
C202 N201 C206 116.3(8) . . . ?
N201 C202 C203 123.4(8) . . . ?
N201 C202 H202 118.4(9) . . . ?
C203 C202 H202 118.2(8) . . . ?
C202 C203 C204 118.5(8) . . . ?
C202 C203 H203 119.4(10) . . . ?
C204 C203 H203 122.1(11) . . . ?
C203 C204 C205 118.8(10) . . . ?
C203 C204 H204 119.6(10) . . . ?
C205 C204 H204 121.6(11) . . . ?
C204 C205 C206 119.8(10) . . . ?
C204 C205 H205 120.7(11) . . . ?
C206 C205 H205 119.5(9) . . . ?
N201 C206 C205 123.1(8) . . . ?
N201 C206 H206 117.9(9) . . . ?
C205 C206 H206 118.9(10) . . . ?

loop_
_geom_bond_atom_site_label_1
_geom_bond_atom_site_label_2
_geom_bond_distance
_geom_bond_site_symmetry_1
_geom_bond_site_symmetry_2
_geom_bond_publ_flag
Ru1 Ru2 2.6762(11) . . ?
Ru1 C11 1.840(8) . . ?
Ru1 C12 1.834(8) . . ?
Ru1 O011 2.114(5) . . ?
Ru1 O021 2.121(5) . . ?
Ru1 N101 2.235(7) . . ?
Ru2 C21 1.834(7) . . ?
Ru2 C22 1.829(7) . . ?
Ru2 O012 2.118(5) . . ?
Ru2 O022 2.121(5) . . ?
Ru2 N201 2.224(7) . . ?
C11 O11 1.139(10) . . ?
C12 O12 1.149(11) . . ?
C21 O21 1.144(9) . . ?
C22 O22 1.146(10) . . ?
O011 C011 1.266(10) . . ?
O012 C011 1.253(10) . . ?
C011 C012 1.509(11) . . ?
C012 C013 1.436(13) . . ?
C012 H012a .948(9) . . ?
C012 H012b .965(10) . . ?
C013 H013a .982(15) . . ?
C013 H013b .947(11) . . ?
C013 H013c .954(11) . . ?
O021 C021 1.257(10) . . ?
O022 C021 1.260(10) . . ?
C021 C022 1.501(11) . . ?
C022 C023 1.442(15) . . ?
C022 H022a .959(11) . . ?
C022 H022b .973(9) . . ?
C023 H023a .995(14) . . ?
C023 H023b .931(13) . . ?
C023 H023c .971(11) . . ?
N101 C102 1.342(13) . . ?
N101 C106 1.326(12) . . ?
C102 C103 1.324(18) . . ?
C102 H102 .983(10) . . ?
C103 C104 1.37(2) . . ?
C103 H103 .982(14) . . ?
C104 C105 1.34(2) . . ?
C104 H104 .970(13) . . ?
C105 C106 1.383(17) . . ?
C105 H105 .998(12) . . ?
C106 H106 .987(10) . . ?
N201 C202 1.338(10) . . ?
N201 C206 1.344(12) . . ?
C202 C203 1.375(15) . . ?
C202 H202 .975(9) . . ?
C203 C204 1.368(15) . . ?
C203 H203 .978(9) . . ?
C204 C205 1.359(14) . . ?
C204 H204 .966(11) . . ?
C205 C206 1.356(16) . . ?
C205 H205 .953(11) . . ?
C206 H206 .985(8) . . ?

loop_
_geom_contact_atom_site_label_1
_geom_contact_atom_site_label_2
_geom_contact_distance
_geom_contact_site_symmetry_1
_geom_contact_site_symmetry_2
_geom_contact_publ_flag
Ru1 O11 2.978(6) . . ?
Ru1 O12 2.983(7) . . ?
Ru1 C21 3.345(9) . . ?
Ru1 O21 4.121(7) . . ?
Ru1 C22 3.378(9) . . ?
Ru1 O22 4.182(7) . . ?
Ru1 O012 3.242(5) . . ?
Ru1 C011 3.009(7) . . ?
Ru1 O022 3.204(6) . . ?
Ru1 C021 2.983(7) . . ?
Ru1 C102 3.164(12) . . ?
Ru1 C106 3.123(11) . . ?
Ru2 C11 3.381(9) . . ?
Ru2 O11 4.169(7) . . ?
Ru2 C12 3.365(10) . . ?
Ru2 O12 4.187(8) . . ?
Ru2 O21 2.977(5) . . ?
Ru2 O21 4.146(6) . 3_665 ?
Ru2 O22 2.975(6) . . ?
Ru2 O011 3.188(6) . . ?
Ru2 C011 2.967(8) . . ?
Ru2 O021 3.234(5) . . ?
Ru2 C021 3.006(7) . . ?
Ru2 C202 3.142(9) . . ?
Ru2 C206 3.147(11) . . ?
C11 C12 2.563(11) . . ?
C11 O12 3.456(10) . . ?
C11 C21 2.997(14) . . ?
C11 O21 3.282(12) . . ?
C11 O021 2.914(10) . . ?
C11 N101 3.096(12) . . ?
O11 O11 4.213(10) . 3_565 ?
O11 C12 3.423(10) . . ?
O11 O12 4.105(9) . . ?
O11 C21 3.312(12) . . ?
O11 O21 3.213(11) . . ?
O11 C012 3.562(11) . 4_464 ?
O11 C013 3.718(13) . 4_464 ?
O11 C013 3.555(16) . 2_545 ?
O11 O021 3.821(8) . . ?
O11 C205 3.537(12) . 3_665 ?
O11 C206 3.655(12) . 3_665 ?
C12 C22 3.021(14) . . ?
C12 O22 3.342(13) . . ?
C12 O011 2.872(11) . . ?
C12 O012 3.654(11) . . ?
C12 N101 3.086(11) . . ?
O12 O12 3.527(10) . 3_666 ?
O12 C22 3.362(13) . . ?
O12 O22 3.290(12) . . ?
O12 O011 3.756(9) . . ?
O12 O012 4.332(10) . . ?
O12 C022 3.704(11) . 4_565 ?
C21 O21 3.096(10) . 3_665 ?
C21 C22 2.577(10) . . ?
C21 O22 3.479(9) . . ?
C21 O021 3.627(10) . . ?
C21 O022 2.864(9) . . ?
C21 N201 3.061(10) . . ?
O21 O21 2.928(8) . 3_665 ?
O21 C22 3.386(10) . 3_665 ?
O21 C22 3.507(9) . . ?
O21 O22 3.359(9) . 3_665 ?
O21 O22 4.226(8) . . ?
O21 C012 3.292(10) . 4_464 ?
O21 C013 3.497(12) . 4_464 ?
O21 O021 4.231(8) . . ?
O21 O022 3.697(8) . . ?
O21 C206 3.673(10) . 3_665 ?
O21 H012a 2.511(6) . 4_464 ?
O21 H206 2.714(6) . 3_665 ?
C22 O012 2.887(9) . . ?
C22 N201 3.064(11) . . ?
O22 O012 3.762(8) . . ?
O22 C023 3.787(13) . 4_565 ?
O22 C105 3.785(13) . 2_545 ?
O22 C203 3.776(12) . 2_645 ?
O011 O012 2.232(8) . . ?
O011 C012 2.369(10) . . ?
O011 C013 3.082(12) . . ?
O011 O021 2.832(6) . . ?
O011 O022 3.293(8) . . ?
O011 C021 3.214(8) . . ?
O011 N101 2.898(9) . . ?
O011 C106 2.986(11) . . ?
O011 C204 3.551(12) . 4_465 ?
O011 C205 3.737(13) . 4_465 ?
O011 H012b 2.478(5) . . ?
O011 H106 2.473(5) . . ?
O012 C012 2.374(11) . . ?
O012 C013 3.176(12) . . ?
O012 O021 3.862(7) . . ?
O012 O022 2.846(6) . . ?
O012 C021 3.597(8) . . ?
O012 C104 3.643(12) . 1_655 ?
O012 N201 2.898(9) . . ?
O012 C202 3.098(12) . . ?
O012 H012a 2.479(5) . . ?
O012 H202 2.722(6) . . ?
C011 C013 2.427(13) . . ?
C011 O021 3.578(8) . . ?
C011 O022 3.202(8) . . ?
C011 H012a 2.037(7) . . ?
C011 H012b 2.034(7) . . ?
C012 O021 3.673(10) . 4_565 ?
C012 H013a 1.965(9) . . ?
C012 H013b 1.961(9) . . ?
C012 H013c 2.010(8) . . ?
C013 H012a 1.977(11) . . ?
C013 H012b 1.972(12) . . ?
O021 O022 2.231(8) . . ?
O021 C022 2.362(11) . . ?
O021 C023 3.554(13) . . ?
O021 N101 2.876(9) . . ?
O021 C106 3.087(13) . . ?
O021 C204 3.670(11) . 1_455 ?
O021 H022a 2.448(5) . . ?
O021 H106 2.759(6) . . ?
O022 C022 2.364(10) . . ?
O022 C023 2.836(11) . . ?
O022 C104 3.694(13) . 4_564 ?
O022 N201 2.898(8) . . ?
O022 C202 3.054(11) . . ?
O022 H022b 2.772(5) . . ?
O022 H023a 2.380(5) . . ?
O022 H202 2.607(5) . . ?
C021 C023 2.499(13) . . ?
C021 H022a 2.035(7) . . ?
C021 H022b 2.040(6) . . ?
C022 H023a 1.962(10) . . ?
C022 H023b 1.954(9) . . ?
C022 H023c 2.037(10) . . ?
C023 H022a 1.944(15) . . ?
C023 H022b 1.971(11) . . ?
N101 C103 2.341(16) . . ?
N101 C104 2.741(15) . . ?
N101 C105 2.371(15) . . ?
N101 H102 1.997(7) . . ?
N101 H106 1.998(7) . . ?
C102 C104 2.333(18) . . ?
C102 C105 2.674(16) . . ?
C102 C106 2.276(14) . . ?
C102 H103 1.980(11) . . ?
C103 C105 2.328(18) . . ?
C103 C106 2.666(17) . . ?
C103 H102 2.000(14) . . ?
C103 H104 2.036(14) . . ?
C104 C106 2.348(16) . . ?
C104 H103 2.066(17) . . ?
C104 H105 2.039(16) . . ?
C105 H104 2.024(13) . . ?
C105 H106 2.053(13) . . ?
C106 H105 2.073(10) . . ?
N201 C203 2.389(12) . . ?
N201 C204 2.766(13) . . ?
N201 C205 2.374(14) . . ?
N201 H202 1.995(6) . . ?
N201 H206 2.004(6) . . ?
C202 C204 2.357(15) . . ?
C202 C205 2.679(15) . . ?
C202 C206 2.278(12) . . ?
C202 H203 2.041(9) . . ?
C203 C205 2.347(14) . . ?
C203 C206 2.692(12) . . ?
C203 H202 2.026(12) . . ?
C203 H204 2.027(12) . . ?
C204 C206 2.349(14) . . ?
C204 H203 2.061(10) . . ?
C204 H205 2.019(10) . . ?
C205 H204 2.038(10) . . ?
C205 H206 2.025(11) . . ?
C206 H205 2.005(11) . . ?

loop_
_geom_torsion_atom_site_label_1
_geom_torsion_atom_site_label_2
_geom_torsion_atom_site_label_3
_geom_torsion_atom_site_label_4
_geom_torsion
_geom_torsion_site_symmetry_1
_geom_torsion_site_symmetry_2
_geom_torsion_site_symmetry_3
_geom_torsion_site_symmetry_4
_geom_torsion_publ_flag
? ? ? ? ? ? ? ? ? ?

loop_
_reflns_scale_group_code
_reflns_scale_meas_F
? 4.037
